data_7029994
loop_
_publ_author_name
'Mart\'inez-Calvo, Miguel'
'Romero, Mar\'ia J'
'Pedrido, Rosa'
'Gonz\'alez-Noya, Ana M'
'Zaragoza, Guillermo'
'Bermejo, Manuel R.'

_publ_section_title
;
 Metal self-recognition: a pathway to control the formation of dihelicates
 and mesocates.
;
_journal_issue 43
_journal_name_full 'Dalton transactions (Cambridge, England : 2003)'
_journal_page_first 13395
_journal_page_last 13404
_journal_paper_doi 10.1039/c2dt31770b
_journal_volume 41
_journal_year 2012
_chemical_compound_source 'synthesis as described'
_chemical_formula_moiety 'C48 H44 N12 S4 Zn2, 2(C H Cl3)'
_chemical_formula_sum 'C50 H46 Cl6 N12 S4 Zn2'
_chemical_formula_weight 1286.75
_chemical_name_systematic
;
?
;
_space_group_IT_number 2
_symmetry_cell_setting triclinic
_symmetry_Int_Tables_number 2
_symmetry_space_group_name_Hall '-P 1'
_symmetry_space_group_name_H-M 'P -1'
_atom_sites_solution_hydrogens geom
_atom_sites_solution_primary direct
_atom_sites_solution_secondary difmap
_audit_conform_dict_location ftp://ftp.iucr.org/pub/cif_core.dic
_audit_conform_dict_name cif_core.dic
_audit_conform_dict_version 2.4
_audit_creation_date 2012-07-11T11:09:45-00:00
_audit_creation_method 'WinGX routine CIF_UPDATE'
_cell_angle_alpha 107.0830(10)
_cell_angle_beta 104.0560(10)
_cell_angle_gamma 99.2360(10)
_cell_formula_units_Z 1
_cell_length_a 8.9266(2)
_cell_length_b 12.5924(3)
_cell_length_c 13.3789(3)
_cell_measurement_reflns_used 4948
_cell_measurement_temperature 100(2)
_cell_measurement_theta_max 24.91
_cell_measurement_theta_min 2.43
_cell_measurement_wavelength 0.71073
_cell_volume 1350.20(6)
_computing_cell_refinement 'APPEX2 (BRUKER AXS, 2005)'
_computing_data_collection 'APPEX2 (BRUKER AXS, 2005)'
_computing_data_reduction 'APPEX2 (BRUKER AXS, 2005)'
_computing_molecular_graphics 'Ortep-3 for Windows (Farrugia, 1997)'
_computing_publication_material 'WinGX publication routines (Farrugia, 1999)'
_computing_structure_refinement 'SHELXL-97 (Sheldrick, 2008)'
_computing_structure_solution 'SIR2004 (Giacovazzo et all, 2004)'
_diffrn_ambient_temperature 100(2)
_diffrn_measured_fraction_theta_full 0.995
_diffrn_measured_fraction_theta_max 0.995
_diffrn_measurement_device 'four-circle diffractometer'
_diffrn_measurement_device_type 'BRUKER APPEX-II CCD'
_diffrn_measurement_method 'omega and phi scans'
_diffrn_radiation_monochromator graphite
_diffrn_radiation_probe x-ray
_diffrn_radiation_source 'fine-focus sealed tube'
_diffrn_radiation_type MoK\a
_diffrn_radiation_wavelength 0.7107
_diffrn_reflns_av_R_equivalents 0.0537
_diffrn_reflns_av_unetI/netI 0.0820
_diffrn_reflns_limit_h_max 11
_diffrn_reflns_limit_h_min -11
_diffrn_reflns_limit_k_max 16
_diffrn_reflns_limit_k_min -16
_diffrn_reflns_limit_l_max 17
_diffrn_reflns_limit_l_min 0
_diffrn_reflns_number 28152
_diffrn_reflns_theta_full 28.29
_diffrn_reflns_theta_max 28.29
_diffrn_reflns_theta_min 1.75
_exptl_absorpt_coefficient_mu 1.389
_exptl_absorpt_correction_T_max 0.960
_exptl_absorpt_correction_T_min 0.730
_exptl_absorpt_correction_type multi-scan
_exptl_absorpt_process_details 'BRUKER SADABS'
_exptl_crystal_colour colourless
_exptl_crystal_density_diffrn 1.582
_exptl_crystal_density_method 'not measured'
_exptl_crystal_description prism
_exptl_crystal_F_000 656
_exptl_crystal_size_max 0.15
_exptl_crystal_size_mid 0.09
_exptl_crystal_size_min 0.03
_refine_diff_density_max 0.572
_refine_diff_density_min -0.777
_refine_diff_density_rms 0.11
_refine_ls_extinction_method none
_refine_ls_goodness_of_fit_ref 1.095
_refine_ls_hydrogen_treatment mixed
_refine_ls_matrix_type full
_refine_ls_number_parameters 342
_refine_ls_number_reflns 6659
_refine_ls_number_restraints 1
_refine_ls_restrained_S_all 1.095
_refine_ls_R_factor_all 0.1023
_refine_ls_R_factor_gt 0.0522
_refine_ls_shift/su_max 0
_refine_ls_shift/su_mean 0
_refine_ls_structure_factor_coef Fsqd
_refine_ls_weighting_details 'calc w=1/[\s^2^(Fo^2^)+(0.0613P)^2^+0.0000P] where P=(Fo^2^+2Fc^2^)/3'
_refine_ls_weighting_scheme calc
_refine_ls_wR_factor_gt 0.1122
_refine_ls_wR_factor_ref 0.1287
_reflns_number_gt 4280
_reflns_number_total 6659
_reflns_threshold_expression >2\s(I)
_cod_data_source_file c2dt31770b.txt
_cod_data_source_block 11ZnLPh
_cod_depositor_comments
;
The following automatic conversions were performed:
'_diffrn_radiation_monochromador' tag replaced with
'_diffrn_radiation_monochromator'.

Automatic conversion script
Id: cif_correct_tags 1440 2010-10-19 06:21:57Z saulius 
;
_cod_original_cell_volume 1350.20(5)
_cod_database_code 7029994

loop_
_symmetry_equiv_pos_as_xyz
'x, y, z'
'-x, -y, -z'

loop_
_atom_site_label
_atom_site_type_symbol
_atom_site_fract_x
_atom_site_fract_y
_atom_site_fract_z
_atom_site_U_iso_or_equiv
_atom_site_adp_type
_atom_site_occupancy
_atom_site_symmetry_multiplicity
_atom_site_calc_flag
_atom_site_refinement_flags
C1 C 0.3402(4) 0.7626(3) 0.3445(3) 0.0204(8) Uani 1 1 d .
C2 C 0.2795(4) 0.7702(3) 0.4325(3) 0.0241(8) Uani 1 1 d .
H2 H 0.2629 0.7082 0.4562 0.029 Uiso 1 1 calc R
C3 C 0.2442(5) 0.8721(3) 0.4843(3) 0.0301(9) Uani 1 1 d .
H3 H 0.2016 0.8767 0.5418 0.036 Uiso 1 1 calc R
C4 C 0.2703(6) 0.9652(4) 0.4529(3) 0.0383(11) Uani 1 1 d .
H4 H 0.2468 1.0325 0.4893 0.046 Uiso 1 1 calc R
C5 C 0.3323(5) 0.9589(3) 0.3661(3) 0.0299(10) Uani 1 1 d .
H5 H 0.35 1.0222 0.3443 0.036 Uiso 1 1 calc R
C6 C 0.3675(5) 0.8596(3) 0.3125(3) 0.0253(9) Uani 1 1 d .
H6 H 0.4096 0.8562 0.2548 0.03 Uiso 1 1 calc R
C7 C 0.3653(4) 0.5575(3) 0.2872(3) 0.0186(8) Uani 1 1 d .
C8 C 0.2813(4) 0.2730(3) 0.4397(3) 0.0213(8) Uani 1 1 d .
H8A H 0.3356 0.2399 0.3894 0.032 Uiso 1 1 calc R
H8B H 0.1736 0.2276 0.4162 0.032 Uiso 1 1 calc R
H8C H 0.3354 0.2749 0.5119 0.032 Uiso 1 1 calc R
C9 C 0.2802(4) 0.3932(3) 0.4426(3) 0.0166(7) Uani 1 1 d .
C10 C 0.2332(4) 0.4654(3) 0.5328(3) 0.0169(7) Uani 1 1 d .
C11 C 0.1114(4) 0.4139(3) 0.5664(3) 0.0213(8) Uani 1 1 d .
H11 H 0.0637 0.3358 0.532 0.026 Uiso 1 1 calc R
C12 C 0.0618(4) 0.4773(3) 0.6495(3) 0.0232(8) Uani 1 1 d .
H12 H -0.0199 0.4419 0.6697 0.028 Uiso 1 1 calc R
C13 C 0.1327(4) 0.5932(3) 0.7031(3) 0.0202(8) Uani 1 1 d .
H13 H 0.0964 0.6361 0.7574 0.024 Uiso 1 1 calc R
C14 C 0.2590(4) 0.6457(3) 0.6756(3) 0.0186(8) Uani 1 1 d .
C15 C 0.3057(4) 0.5817(3) 0.5893(3) 0.0159(7) Uani 1 1 d .
H15 H 0.3871 0.6174 0.5692 0.019 Uiso 1 1 calc R
C16 C 0.2443(4) 0.8534(3) 0.7648(3) 0.0234(8) Uani 1 1 d .
H16A H 0.2531 0.8756 0.8415 0.035 Uiso 1 1 calc R
H16B H 0.1346 0.8195 0.7217 0.035 Uiso 1 1 calc R
H16C H 0.2836 0.9199 0.7484 0.035 Uiso 1 1 calc R
C17 C 0.3407(4) 0.7681(3) 0.7380(3) 0.0182(8) Uani 1 1 d .
C18 C 0.7166(4) 0.9396(3) 0.8760(3) 0.0190(8) Uani 1 1 d .
C19 C 0.7274(4) 1.1487(3) 0.9565(3) 0.0206(8) Uani 1 1 d .
C20 C 0.5700(5) 1.1460(3) 0.9553(3) 0.0238(8) Uani 1 1 d .
H20 H 0.4982 1.0769 0.9403 0.029 Uiso 1 1 calc R
C21 C 0.5220(5) 1.2473(3) 0.9767(3) 0.0262(9) Uani 1 1 d .
H21 H 0.4168 1.2454 0.9751 0.031 Uiso 1 1 calc R
C22 C 0.6254(5) 1.3501(3) 0.9999(3) 0.0287(9) Uani 1 1 d .
H22 H 0.5911 1.4174 1.0147 0.034 Uiso 1 1 calc R
C23 C 0.7818(5) 1.3534(3) 1.0014(3) 0.0295(9) Uani 1 1 d .
H23 H 0.8525 1.423 1.0162 0.035 Uiso 1 1 calc R
C24 C 0.8327(5) 1.2537(3) 0.9809(3) 0.0276(9) Uani 1 1 d .
H24 H 0.9383 1.2566 0.9834 0.033 Uiso 1 1 calc R
C25 C 0.0911(5) 0.2036(4) 0.7596(3) 0.0378(11) Uani 1 1 d .
H25 H -0.0134 0.1978 0.7105 0.045 Uiso 1 1 calc R
N1 N 0.3743(4) 0.6644(3) 0.2814(2) 0.0226(7) Uani 1 1 d D
H1N H 0.413(4) 0.672(3) 0.232(2) 0.027 Uiso 1 1 d D
N2 N 0.3271(3) 0.5358(2) 0.3691(2) 0.0167(6) Uani 1 1 d .
N3 N 0.3225(3) 0.4230(2) 0.3664(2) 0.0162(6) Uani 1 1 d .
N4 N 0.4952(3) 0.7956(2) 0.7705(2) 0.0158(6) Uani 1 1 d .
N5 N 0.5629(3) 0.9116(2) 0.8300(2) 0.0175(6) Uani 1 1 d .
N6 N 0.7898(4) 1.0512(3) 0.9381(2) 0.0215(7) Uani 1 1 d .
H6N H 0.886(5) 1.066(3) 0.956(3) 0.026 Uiso 1 1 d .
S1 S 0.40936(14) 0.46583(9) 0.17717(8) 0.0302(3) Uani 1 1 d .
S2 S 0.84715(11) 0.84911(8) 0.86934(8) 0.0254(2) Uani 1 1 d .
Zn1 Zn 0.35587(5) 0.31271(3) 0.22879(3) 0.01748(13) Uani 1 1 d .
Cl1 Cl 0.15326(15) 0.33670(10) 0.86802(10) 0.0467(3) Uani 1 1 d .
Cl2 Cl 0.07559(14) 0.08982(10) 0.81081(9) 0.0418(3) Uani 1 1 d .
Cl3 Cl 0.22864(17) 0.19416(12) 0.68532(10) 0.0558(4) Uani 1 1 d .

loop_
_atom_site_aniso_label
_atom_site_aniso_U_11
_atom_site_aniso_U_22
_atom_site_aniso_U_33
_atom_site_aniso_U_23
_atom_site_aniso_U_13
_atom_site_aniso_U_12
C1 0.025(2) 0.017(2) 0.0164(16) 0.0055(14) 0.0029(14) 0.0029(16)
C2 0.028(2) 0.018(2) 0.0269(18) 0.0081(16) 0.0100(16) 0.0041(17)
C3 0.043(3) 0.028(2) 0.0206(18) 0.0070(17) 0.0122(17) 0.012(2)
C4 0.059(3) 0.022(2) 0.029(2) 0.0026(18) 0.011(2) 0.014(2)
C5 0.048(3) 0.015(2) 0.0246(18) 0.0106(16) 0.0051(18) 0.0048(19)
C6 0.030(2) 0.023(2) 0.0221(17) 0.0085(16) 0.0084(16) 0.0037(18)
C7 0.0203(19) 0.0142(19) 0.0233(17) 0.0073(15) 0.0077(15) 0.0070(16)
C8 0.026(2) 0.021(2) 0.0197(16) 0.0106(15) 0.0059(15) 0.0072(17)
C9 0.0111(17) 0.0144(18) 0.0203(16) 0.0039(14) 0.0028(13) -0.0002(14)
C10 0.0130(18) 0.0187(19) 0.0175(15) 0.0072(14) 0.0010(13) 0.0038(15)
C11 0.023(2) 0.016(2) 0.0239(17) 0.0081(15) 0.0056(15) 0.0033(16)
C12 0.018(2) 0.030(2) 0.0250(17) 0.0129(16) 0.0095(15) 0.0042(17)
C13 0.0157(19) 0.029(2) 0.0189(16) 0.0091(15) 0.0058(14) 0.0092(16)
C14 0.0158(19) 0.022(2) 0.0162(15) 0.0067(14) 0.0007(14) 0.0056(16)
C15 0.0101(17) 0.021(2) 0.0154(15) 0.0064(14) 0.0030(13) 0.0027(15)
C16 0.0191(19) 0.025(2) 0.0243(17) 0.0041(16) 0.0067(15) 0.0097(17)
C17 0.022(2) 0.019(2) 0.0151(15) 0.0059(14) 0.0068(14) 0.0066(16)
C18 0.019(2) 0.018(2) 0.0179(16) 0.0050(14) 0.0014(14) 0.0060(16)
C19 0.028(2) 0.015(2) 0.0167(16) 0.0026(14) 0.0066(15) 0.0064(17)
C20 0.026(2) 0.020(2) 0.0204(17) 0.0020(15) 0.0054(15) 0.0056(17)
C21 0.032(2) 0.032(2) 0.0185(17) 0.0083(16) 0.0092(16) 0.0163(19)
C22 0.045(3) 0.024(2) 0.0273(19) 0.0117(17) 0.0179(18) 0.021(2)
C23 0.046(3) 0.019(2) 0.0280(19) 0.0104(16) 0.0150(18) 0.0113(19)
C24 0.028(2) 0.025(2) 0.0271(19) 0.0024(16) 0.0116(17) 0.0065(18)
C25 0.042(3) 0.037(3) 0.038(2) 0.008(2) 0.020(2) 0.017(2)
N1 0.036(2) 0.0194(17) 0.0214(15) 0.0122(13) 0.0165(14) 0.0102(15)
N2 0.0164(15) 0.0144(16) 0.0199(14) 0.0052(12) 0.0069(12) 0.0047(13)
N3 0.0149(15) 0.0129(16) 0.0176(13) 0.0032(12) 0.0021(11) 0.0030(12)
N4 0.0181(16) 0.0161(16) 0.0134(12) 0.0057(11) 0.0045(11) 0.0046(13)
N5 0.0208(16) 0.0128(16) 0.0169(13) 0.0029(12) 0.0041(12) 0.0054(13)
N6 0.0170(16) 0.0185(17) 0.0249(15) 0.0034(13) 0.0037(13) 0.0053(14)
S1 0.0533(7) 0.0246(6) 0.0257(5) 0.0125(4) 0.0243(5) 0.0188(5)
S2 0.0186(5) 0.0181(5) 0.0290(5) -0.0020(4) -0.0001(4) 0.0067(4)
Zn1 0.0190(2) 0.0147(2) 0.01660(19) 0.00287(16) 0.00396(16) 0.00579(17)
Cl1 0.0538(8) 0.0312(7) 0.0522(7) 0.0066(5) 0.0208(6) 0.0107(6)
Cl2 0.0499(7) 0.0360(7) 0.0526(6) 0.0214(5) 0.0257(6) 0.0195(6)
Cl3 0.0694(9) 0.0703(9) 0.0483(7) 0.0273(6) 0.0395(7) 0.0276(7)

loop_
_atom_type_symbol
_atom_type_description
_atom_type_scat_dispersion_real
_atom_type_scat_dispersion_imag
_atom_type_scat_source
C C 0.0033 0.0016 'International Tables Vol C Tables 4.2.6.8 and 6.1.1.4'
H H 0 0 'International Tables Vol C Tables 4.2.6.8 and 6.1.1.4'
N N 0.0061 0.0033 'International Tables Vol C Tables 4.2.6.8 and 6.1.1.4'
S S 0.1246 0.1234 'International Tables Vol C Tables 4.2.6.8 and 6.1.1.4'
Zn Zn 0.2839 1.4301 'International Tables Vol C Tables 4.2.6.8 and 6.1.1.4'
Cl Cl 0.1484 0.1585 'International Tables Vol C Tables 4.2.6.8 and 6.1.1.4'

loop_
_geom_angle_atom_site_label_1
_geom_angle_atom_site_label_2
_geom_angle_atom_site_label_3
_geom_angle
_geom_angle_site_symmetry_1
_geom_angle_site_symmetry_3
C2 C1 N1 125.5(3) . .
C2 C1 C6 118.9(3) . .
N1 C1 C6 115.7(3) . .
C3 C2 C1 119.0(4) . .
C3 C2 H2 120.5 . .
C1 C2 H2 120.5 . .
C4 C3 C2 121.8(4) . .
C4 C3 H3 119.1 . .
C2 C3 H3 119.1 . .
C3 C4 C5 119.6(4) . .
C3 C4 H4 120.2 . .
C5 C4 H4 120.2 . .
C6 C5 C4 120.3(4) . .
C6 C5 H5 119.9 . .
C4 C5 H5 119.9 . .
C5 C6 C1 120.4(3) . .
C5 C6 H6 119.8 . .
C1 C6 H6 119.8 . .
N2 C7 N1 119.2(3) . .
N2 C7 S1 129.1(3) . .
N1 C7 S1 111.8(2) . .
C9 C8 H8A 109.5 . .
C9 C8 H8B 109.5 . .
H8A C8 H8B 109.5 . .
C9 C8 H8C 109.5 . .
H8A C8 H8C 109.5 . .
H8B C8 H8C 109.5 . .
N3 C9 C10 126.9(3) . .
N3 C9 C8 116.7(3) . .
C10 C9 C8 116.5(3) . .
C15 C10 C11 117.6(3) . .
C15 C10 C9 123.7(3) . .
C11 C10 C9 118.6(3) . .
C12 C11 C10 121.1(3) . .
C12 C11 H11 119.4 . .
C10 C11 H11 119.4 . .
C11 C12 C13 120.4(3) . .
C11 C12 H12 119.8 . .
C13 C12 H12 119.8 . .
C12 C13 C14 119.9(3) . .
C12 C13 H13 120.1 . .
C14 C13 H13 120.1 . .
C13 C14 C15 119.3(3) . .
C13 C14 C17 119.5(3) . .
C15 C14 C17 121.2(3) . .
C10 C15 C14 121.5(3) . .
C10 C15 H15 119.2 . .
C14 C15 H15 119.2 . .
C17 C16 H16A 109.5 . .
C17 C16 H16B 109.5 . .
H16A C16 H16B 109.5 . .
C17 C16 H16C 109.5 . .
H16A C16 H16C 109.5 . .
H16B C16 H16C 109.5 . .
N4 C17 C14 117.4(3) . .
N4 C17 C16 122.8(3) . .
C14 C17 C16 119.8(3) . .
N5 C18 N6 118.4(3) . .
N5 C18 S2 127.8(3) . .
N6 C18 S2 113.8(3) . .
C24 C19 C20 119.0(3) . .
C24 C19 N6 117.0(3) . .
C20 C19 N6 124.0(3) . .
C21 C20 C19 119.3(4) . .
C21 C20 H20 120.3 . .
C19 C20 H20 120.3 . .
C22 C21 C20 121.5(4) . .
C22 C21 H21 119.2 . .
C20 C21 H21 119.2 . .
C21 C22 C23 119.5(4) . .
C21 C22 H22 120.3 . .
C23 C22 H22 120.3 . .
C24 C23 C22 120.1(4) . .
C24 C23 H23 120 . .
C22 C23 H23 120 . .
C23 C24 C19 120.6(4) . .
C23 C24 H24 119.7 . .
C19 C24 H24 119.7 . .
Cl3 C25 Cl2 109.6(2) . .
Cl3 C25 Cl1 109.6(2) . .
Cl2 C25 Cl1 110.6(2) . .
Cl3 C25 H25 109 . .
Cl2 C25 H25 109 . .
Cl1 C25 H25 109 . .
C7 N1 C1 132.8(3) . .
C7 N1 H1N 112(3) . .
C1 N1 H1N 116(3) . .
C7 N2 N3 113.9(3) . .
C9 N3 N2 117.8(3) . .
C9 N3 Zn1 125.4(2) . .
N2 N3 Zn1 116.2(2) . .
C17 N4 N5 113.9(3) . .
C17 N4 Zn1 127.7(2) . 2_666
N5 N4 Zn1 117.2(2) . 2_666
C18 N5 N4 115.4(3) . .
C18 N6 C19 130.1(3) . .
C18 N6 H6N 115(3) . .
C19 N6 H6N 114(3) . .
C7 S1 Zn1 93.16(12) . .
C18 S2 Zn1 93.07(12) . 2_666
N4 Zn1 N3 125.87(11) 2_666 .
N4 Zn1 S1 120.84(8) 2_666 .
N3 Zn1 S1 87.23(8) . .
N4 Zn1 S2 86.31(8) 2_666 2_666
N3 Zn1 S2 115.53(8) . 2_666
S1 Zn1 S2 125.46(4) . 2_666

loop_
_geom_bond_atom_site_label_1
_geom_bond_atom_site_label_2
_geom_bond_distance
_geom_bond_site_symmetry_2
C1 C2 1.397(5) .
C1 N1 1.402(5) .
C1 C6 1.413(5) .
C2 C3 1.392(5) .
C2 H2 0.93 .
C3 C4 1.361(6) .
C3 H3 0.93 .
C4 C5 1.391(6) .
C4 H4 0.93 .
C5 C6 1.373(5) .
C5 H5 0.93 .
C6 H6 0.93 .
C7 N2 1.310(4) .
C7 N1 1.362(5) .
C7 S1 1.756(4) .
C8 C9 1.504(5) .
C8 H8A 0.96 .
C8 H8B 0.96 .
C8 H8C 0.96 .
C9 N3 1.300(4) .
C9 C10 1.478(5) .
C10 C15 1.393(5) .
C10 C11 1.410(5) .
C11 C12 1.378(5) .
C11 H11 0.93 .
C12 C13 1.383(5) .
C12 H12 0.93 .
C13 C14 1.396(5) .
C13 H13 0.93 .
C14 C15 1.397(5) .
C14 C17 1.480(5) .
C15 H15 0.93 .
C16 C17 1.497(5) .
C16 H16A 0.96 .
C16 H16B 0.96 .
C16 H16C 0.96 .
C17 N4 1.296(4) .
C18 N5 1.301(4) .
C18 N6 1.360(5) .
C18 S2 1.756(4) .
C19 C24 1.392(5) .
C19 C20 1.396(5) .
C19 N6 1.408(5) .
C20 C21 1.383(5) .
C20 H20 0.93 .
C21 C22 1.366(6) .
C21 H21 0.93 .
C22 C23 1.385(6) .
C22 H22 0.93 .
C23 C24 1.378(5) .
C23 H23 0.93 .
C24 H24 0.93 .
C25 Cl3 1.755(4) .
C25 Cl2 1.760(5) .
C25 Cl1 1.762(4) .
C25 H25 0.98 .
N1 H1N 0.840(18) .
N2 N3 1.404(4) .
N3 Zn1 2.074(3) .
N4 N5 1.391(4) .
N4 Zn1 2.052(3) 2_666
N6 H6N 0.81(4) .
S1 Zn1 2.2516(11) .
S2 Zn1 2.2907(10) 2_666
Zn1 N4 2.052(3) 2_666
Zn1 S2 2.2907(10) 2_666

loop_
_geom_hbond_atom_site_label_D
_geom_hbond_atom_site_label_H
_geom_hbond_atom_site_label_A
_geom_hbond_distance_DH
_geom_hbond_distance_HA
_geom_hbond_distance_DA
_geom_hbond_angle_DHA
_geom_hbond_site_symmetry_A
N6 H6N S2 0.81(4) 2.70(4) 3.384(3) 144(4) 2_777

loop_
_geom_torsion_atom_site_label_1
_geom_torsion_atom_site_label_2
_geom_torsion_atom_site_label_3
_geom_torsion_atom_site_label_4
_geom_torsion
_geom_torsion_site_symmetry_1
_geom_torsion_site_symmetry_4
N1 C1 C2 C3 -176.9(3) . .
C6 C1 C2 C3 1.6(5) . .
C1 C2 C3 C4 -1.4(6) . .
C2 C3 C4 C5 0.7(6) . .
C3 C4 C5 C6 -0.2(6) . .
C4 C5 C6 C1 0.4(6) . .
C2 C1 C6 C5 -1.1(5) . .
N1 C1 C6 C5 177.5(3) . .
N3 C9 C10 C15 -38.4(5) . .
C8 C9 C10 C15 140.7(3) . .
N3 C9 C10 C11 143.6(4) . .
C8 C9 C10 C11 -37.3(4) . .
C15 C10 C11 C12 2.4(5) . .
C9 C10 C11 C12 -179.5(3) . .
C10 C11 C12 C13 -1.0(5) . .
C11 C12 C13 C14 -2.2(5) . .
C12 C13 C14 C15 3.8(5) . .
C12 C13 C14 C17 -176.2(3) . .
C11 C10 C15 C14 -0.6(5) . .
C9 C10 C15 C14 -178.7(3) . .
C13 C14 C15 C10 -2.5(5) . .
C17 C14 C15 C10 177.6(3) . .
C13 C14 C17 N4 133.5(3) . .
C15 C14 C17 N4 -46.6(5) . .
C13 C14 C17 C16 -44.2(5) . .
C15 C14 C17 C16 135.7(3) . .
C24 C19 C20 C21 1.0(5) . .
N6 C19 C20 C21 178.7(3) . .
C19 C20 C21 C22 -0.7(5) . .
C20 C21 C22 C23 0.6(5) . .
C21 C22 C23 C24 -0.8(5) . .
C22 C23 C24 C19 1.3(6) . .
C20 C19 C24 C23 -1.3(5) . .
N6 C19 C24 C23 -179.1(3) . .
N2 C7 N1 C1 -4.9(6) . .
S1 C7 N1 C1 175.2(3) . .
C2 C1 N1 C7 -2.3(7) . .
C6 C1 N1 C7 179.2(4) . .
N1 C7 N2 N3 -179.7(3) . .
S1 C7 N2 N3 0.3(5) . .
C10 C9 N3 N2 1.0(5) . .
C8 C9 N3 N2 -178.1(3) . .
C10 C9 N3 Zn1 -170.6(2) . .
C8 C9 N3 Zn1 10.3(4) . .
C7 N2 N3 C9 -177.7(3) . .
C7 N2 N3 Zn1 -5.4(4) . .
C14 C17 N4 N5 -179.1(3) . .
C16 C17 N4 N5 -1.4(4) . .
C14 C17 N4 Zn1 -12.2(4) . 2_666
C16 C17 N4 Zn1 165.4(2) . 2_666
N6 C18 N5 N4 -178.1(3) . .
S2 C18 N5 N4 1.4(4) . .
C17 N4 N5 C18 171.3(3) . .
Zn1 N4 N5 C18 3.1(4) 2_666 .
N5 C18 N6 C19 -5.2(6) . .
S2 C18 N6 C19 175.2(3) . .
C24 C19 N6 C18 -152.3(4) . .
C20 C19 N6 C18 30.0(6) . .
N2 C7 S1 Zn1 4.0(3) . .
N1 C7 S1 Zn1 -176.0(3) . .
N5 C18 S2 Zn1 -4.2(3) . 2_666
N6 C18 S2 Zn1 175.3(2) . 2_666
C9 N3 Zn1 N4 -55.2(3) . 2_666
N2 N3 Zn1 N4 133.1(2) . 2_666
C9 N3 Zn1 S1 178.0(3) . .
N2 N3 Zn1 S1 6.4(2) . .
C9 N3 Zn1 S2 49.7(3) . 2_666
N2 N3 Zn1 S2 -122.0(2) . 2_666
C7 S1 Zn1 N4 -135.46(15) . 2_666
C7 S1 Zn1 N3 -4.60(14) . .
C7 S1 Zn1 S2 115.09(12) . 2_666
